data_7043811
loop_
_publ_author_name
'Waters, Jordan'
'Chen, Qien'
'Everitt, Thomas'
'Goicoechea, Jose M.'

_publ_section_title
;
 N-heterocyclic carbene adducts of the heavier group 15 tribromides.
 Normal to abnormal isomerism and bromide ion abstraction.
;
_journal_name_full 'Dalton Trans.'
_journal_paper_doi 10.1039/C7DT02431B
_journal_year 2017
_chemical_formula_moiety 'C27 H36 Br2 N2 Sb, C32 H12 B F24, 4(C4 H8 O)'
_chemical_formula_sum 'C75 H80 B Br2 F24 N2 O4 Sb'
_chemical_formula_weight 1821.79
_chemical_name_systematic
;
 [Sb(aIPr)Br2][BArF]*4THF
;
_space_group_crystal_system triclinic
_space_group_IT_number 2
_space_group_name_Hall '-P 1'
_space_group_name_H-M_alt 'P -1'
_symmetry_space_group_name_Hall '-P 1'
_symmetry_space_group_name_H-M 'P -1'
_atom_sites_solution_hydrogens geom
_audit_creation_method SHELXL-2013
_audit_update_record
;
2017-07-04 deposited with the CCDC.
2017-07-21 downloaded from the CCDC.
;
_cell_angle_alpha 72.072(2)
_cell_angle_beta 83.509(2)
_cell_angle_gamma 87.014(2)
_cell_formula_units_Z 2
_cell_length_a 13.2348(2)
_cell_length_b 16.9730(4)
_cell_length_c 18.9206(4)
_cell_measurement_reflns_used 47393
_cell_measurement_temperature 150(2)
_cell_measurement_theta_max 76.4032
_cell_measurement_theta_min 3.0774
_cell_volume 4017.25(15)
_computing_cell_refinement
;
CrysAlisPro, Agilent Technologies,
Version 1.171.35.21 (release 20-01-2012 CrysAlis171 .NET)
(compiled Jan 23 2012,18:06:46)
;
_computing_data_collection
;
CrysAlisPro, Agilent Technologies,
Version 1.171.35.21 (release 20-01-2012 CrysAlis171 .NET)
(compiled Jan 23 2012,18:06:46)
;
_computing_data_reduction
;
CrysAlisPro, Agilent Technologies,
Version 1.171.35.21 (release 20-01-2012 CrysAlis171 .NET)
(compiled Jan 23 2012,18:06:46)
;
_computing_molecular_graphics 'WinGX (Farrugia, 2005)'
_computing_publication_material 'XCIF (Sheldrick, 2001)'
_computing_structure_refinement 'SHELXL-2013 (Sheldrick, 2013)'
_computing_structure_solution 'SHELXS-97 (Sheldrick, 1990)'
_diffrn_ambient_temperature 150(2)
_diffrn_detector_area_resol_mean 10.4102
_diffrn_measured_fraction_theta_full 1.000
_diffrn_measured_fraction_theta_max 0.989
_diffrn_measurement_device_type 'SuperNova, Dual, Cu at zero, Atlas'
_diffrn_measurement_method '\w scans'
_diffrn_radiation_monochromator mirror
_diffrn_radiation_source 'SuperNova (Cu) X-ray Source'
_diffrn_radiation_type 'Cu K\a'
_diffrn_radiation_wavelength 1.54184
_diffrn_reflns_av_R_equivalents 0.0541
_diffrn_reflns_av_unetI/netI 0.0276
_diffrn_reflns_Laue_measured_fraction_full 1.000
_diffrn_reflns_Laue_measured_fraction_max 0.989
_diffrn_reflns_limit_h_max 16
_diffrn_reflns_limit_h_min -16
_diffrn_reflns_limit_k_max 18
_diffrn_reflns_limit_k_min -21
_diffrn_reflns_limit_l_max 23
_diffrn_reflns_limit_l_min -23
_diffrn_reflns_number 81697
_diffrn_reflns_point_group_measured_fraction_full 1.000
_diffrn_reflns_point_group_measured_fraction_max 0.989
_diffrn_reflns_theta_full 67.684
_diffrn_reflns_theta_max 76.403
_diffrn_reflns_theta_min 3.077
_exptl_absorpt_coefficient_mu 4.802
_exptl_absorpt_correction_T_max 1.00000
_exptl_absorpt_correction_T_min 0.72824
_exptl_absorpt_correction_type multi-scan
_exptl_absorpt_process_details
;
CrysAlisPro, Agilent Technologies,
Version 1.171.36.32 (release 02-08-2013 CrysAlis171 .NET)
(compiled Aug  2 2013,16:46:58)
Empirical absorption correction using spherical harmonics,
 implemented in SCALE3 ABSPACK scaling algorithm.
;
_exptl_crystal_colour colourless
_exptl_crystal_density_diffrn 1.506
_exptl_crystal_description block
_exptl_crystal_F_000 1836
_exptl_crystal_size_max 0.260
_exptl_crystal_size_mid 0.160
_exptl_crystal_size_min 0.140
_refine_diff_density_max 2.528
_refine_diff_density_min -1.993
_refine_diff_density_rms 0.085
_refine_ls_extinction_method none
_refine_ls_goodness_of_fit_ref 1.047
_refine_ls_hydrogen_treatment constr
_refine_ls_matrix_type full
_refine_ls_number_parameters 1092
_refine_ls_number_reflns 16691
_refine_ls_number_restraints 66
_refine_ls_restrained_S_all 1.049
_refine_ls_R_factor_all 0.0622
_refine_ls_R_factor_gt 0.0584
_refine_ls_shift/su_max 0.001
_refine_ls_shift/su_mean 0.000
_refine_ls_structure_factor_coef Fsqd
_refine_ls_weighting_details 'w=1/[\s^2^(Fo^2^)+(0.0816P)^2^+6.8472P] where P=(Fo^2^+2Fc^2^)/3'
_refine_ls_weighting_scheme calc
_refine_ls_wR_factor_gt 0.1570
_refine_ls_wR_factor_ref 0.1615
_reflns_Friedel_coverage 0.000
_reflns_number_gt 15403
_reflns_number_total 16691
_reflns_threshold_expression 'I > 2\s(I)'
_cod_data_source_file c7dt02431b2.cif
_cod_data_source_block 7
_cod_database_code 7043811
_shelx_space_group_comment
;
The symmetry employed for this shelxl refinement is uniquely defined
by the following loop, which should always be used as a source of
symmetry information in preference to the above space-group names.
They are only intended as comments.
;
_shelx_estimated_absorpt_t_min 0.368
_shelx_estimated_absorpt_t_max 0.553
_shelxl_version_number 2013-4

loop_
_space_group_symop_operation_xyz
'x, y, z'
'-x, -y, -z'

loop_
_atom_site_label
_atom_site_type_symbol
_atom_site_fract_x
_atom_site_fract_y
_atom_site_fract_z
_atom_site_U_iso_or_equiv
_atom_site_adp_type
_atom_site_occupancy
_atom_site_site_symmetry_order
_atom_site_calc_flag
_atom_site_refinement_flags_posn
_atom_site_refinement_flags_adp
_atom_site_refinement_flags_occupancy
_atom_site_disorder_assembly
_atom_site_disorder_group
Sb1 Sb 0.22597(2) 0.73415(2) 0.25780(2) 0.04679(9) Uani 1 1 d . . . . .
Br1 Br 0.30663(4) 0.59155(4) 0.30154(5) 0.0856(2) Uani 1 1 d . . . . .
Br2 Br 0.21085(4) 0.75282(4) 0.38595(3) 0.06507(14) Uani 1 1 d . . . . .
N1 N -0.0453(2) 0.59352(16) 0.27432(14) 0.0292(5) Uani 1 1 d . . . . .
N2 N -0.0170(2) 0.72096(16) 0.26343(14) 0.0287(5) Uani 1 1 d . . . . .
C1 C -0.0886(2) 0.66817(19) 0.26562(16) 0.0299(6) Uani 1 1 d . . . . .
H1 H -0.1588 0.6813 0.2617 0.036 Uiso 1 1 calc R U . . .
C2 C 0.0573(3) 0.5996(2) 0.27764(18) 0.0335(6) Uani 1 1 d . . . . .
H2 H 0.1060 0.5554 0.2837 0.040 Uiso 1 1 calc R U . . .
C3 C 0.0769(2) 0.67907(19) 0.27081(18) 0.0308(6) Uani 1 1 d . . . . .
C4 C -0.1003(2) 0.52027(19) 0.27793(19) 0.0327(6) Uani 1 1 d . . . . .
C5 C -0.1158(3) 0.5070(2) 0.2104(2) 0.0393(7) Uani 1 1 d . . . . .
C6 C -0.1693(3) 0.4364(2) 0.2154(2) 0.0467(8) Uani 1 1 d . . . . .
H6 H -0.1819 0.4251 0.1710 0.056 Uiso 1 1 calc R U . . .
C7 C -0.2039(3) 0.3829(2) 0.2835(3) 0.0475(9) Uani 1 1 d . . . . .
H7 H -0.2393 0.3348 0.2857 0.057 Uiso 1 1 calc R U . . .
C8 C -0.1879(3) 0.3982(2) 0.3491(2) 0.0460(8) Uani 1 1 d . . . . .
H8 H -0.2130 0.3605 0.3955 0.055 Uiso 1 1 calc R U . . .
C9 C -0.1356(3) 0.4682(2) 0.3483(2) 0.0387(7) Uani 1 1 d . . . . .
C10 C -0.0778(4) 0.5653(3) 0.1345(2) 0.0522(10) Uani 1 1 d . . . . .
H10 H -0.0371 0.6086 0.1434 0.063 Uiso 1 1 calc R U . . .
C11 C -0.1655(6) 0.6094(4) 0.0917(4) 0.100(2) Uani 1 1 d . . . . .
H11A H -0.2083 0.5684 0.0832 0.149 Uiso 1 1 calc R U . . .
H11B H -0.1386 0.6473 0.0436 0.149 Uiso 1 1 calc R U . . .
H11C H -0.2062 0.6408 0.1208 0.149 Uiso 1 1 calc R U . . .
C12 C -0.0069(7) 0.5198(4) 0.0900(3) 0.097(2) Uani 1 1 d . . . . .
H12A H 0.0476 0.4915 0.1200 0.146 Uiso 1 1 calc R U . . .
H12B H 0.0227 0.5596 0.0439 0.146 Uiso 1 1 calc R U . . .
H12C H -0.0455 0.4789 0.0777 0.146 Uiso 1 1 calc R U . . .
C13 C -0.1181(4) 0.4844(3) 0.4203(2) 0.0490(9) Uani 1 1 d . . . . .
H13 H -0.0865 0.5400 0.4073 0.059 Uiso 1 1 calc R U . . .
C14 C -0.2178(5) 0.4858(4) 0.4691(3) 0.0690(13) Uani 1 1 d . . . . .
H14A H -0.2649 0.5265 0.4405 0.104 Uiso 1 1 calc R U . . .
H14B H -0.2044 0.5010 0.5131 0.104 Uiso 1 1 calc R U . . .
H14C H -0.2480 0.4308 0.4852 0.104 Uiso 1 1 calc R U . . .
C15 C -0.0438(5) 0.4195(3) 0.4623(3) 0.0739(15) Uani 1 1 d . . . . .
H15A H -0.0710 0.3641 0.4722 0.111 Uiso 1 1 calc R U . . .
H15B H -0.0347 0.4290 0.5097 0.111 Uiso 1 1 calc R U . . .
H15C H 0.0219 0.4238 0.4319 0.111 Uiso 1 1 calc R U . . .
C16 C -0.0437(2) 0.80744(19) 0.25558(18) 0.0310(6) Uani 1 1 d . . . . .
C17 C -0.0420(3) 0.8628(2) 0.1837(2) 0.0373(7) Uani 1 1 d . . . . .
C18 C -0.0814(3) 0.9423(2) 0.1778(2) 0.0442(8) Uani 1 1 d . . . . .
H18 H -0.0814 0.9824 0.1299 0.053 Uiso 1 1 calc R U . . .
C19 C -0.1203(3) 0.9636(2) 0.2402(2) 0.0474(9) Uani 1 1 d . . . . .
H19 H -0.1487 1.0174 0.2347 0.057 Uiso 1 1 calc R U . . .
C20 C -0.1185(3) 0.9077(2) 0.3107(2) 0.0428(8) Uani 1 1 d . . . . .
H20 H -0.1440 0.9241 0.3531 0.051 Uiso 1 1 calc R U . . .
C21 C -0.0795(3) 0.8273(2) 0.32047(19) 0.0347(7) Uani 1 1 d . . . . .
C22 C -0.0048(3) 0.8387(2) 0.1141(2) 0.0444(8) Uani 1 1 d . . . . .
H22 H 0.0259 0.7817 0.1306 0.053 Uiso 1 1 calc R U . . .
C23 C -0.0938(4) 0.8355(4) 0.0704(3) 0.0626(12) Uani 1 1 d . . . . .
H23A H -0.1444 0.7968 0.1028 0.094 Uiso 1 1 calc R U . . .
H23B H -0.0692 0.8167 0.0273 0.094 Uiso 1 1 calc R U . . .
H23C H -0.1250 0.8908 0.0530 0.094 Uiso 1 1 calc R U . . .
C24 C 0.0773(4) 0.8965(3) 0.0654(2) 0.0590(11) Uani 1 1 d . . . . .
H24A H 0.0487 0.9527 0.0472 0.089 Uiso 1 1 calc R U . . .
H24B H 0.1025 0.8771 0.0227 0.089 Uiso 1 1 calc R U . . .
H24C H 0.1336 0.8969 0.0948 0.089 Uiso 1 1 calc R U . . .
C25 C -0.0799(3) 0.7653(2) 0.39779(19) 0.0395(7) Uani 1 1 d . . . . .
H25 H -0.0295 0.7202 0.3944 0.047 Uiso 1 1 calc R U . . .
C26 C -0.1839(3) 0.7257(3) 0.4246(2) 0.0533(10) Uani 1 1 d . . . . .
H26A H -0.2344 0.7681 0.4304 0.080 Uiso 1 1 calc R U . . .
H26B H -0.1805 0.6827 0.4727 0.080 Uiso 1 1 calc R U . . .
H26C H -0.2036 0.7009 0.3879 0.080 Uiso 1 1 calc R U . . .
C27 C -0.0465(4) 0.8045(3) 0.4542(2) 0.0553(10) Uani 1 1 d . . . . .
H27A H -0.0965 0.8470 0.4607 0.083 Uiso 1 1 calc R U . . .
H27B H 0.0200 0.8299 0.4357 0.083 Uiso 1 1 calc R U . . .
H27C H -0.0416 0.7617 0.5023 0.083 Uiso 1 1 calc R U . . .
O101 O 0.2350(3) 0.7053(2) 0.1249(2) 0.0676(9) Uani 1 1 d D . . . .
C101 C 0.1919(5) 0.6459(4) 0.0977(4) 0.0865(19) Uani 1 1 d D . . . .
H10A H 0.1266 0.6675 0.0777 0.104 Uiso 1 1 calc R U . . .
H10B H 0.1789 0.5937 0.1387 0.104 Uiso 1 1 calc R U . . .
C102 C 0.2659(4) 0.6309(3) 0.0377(3) 0.0645(12) Uani 1 1 d D . . . .
H10C H 0.2997 0.5759 0.0555 0.077 Uiso 1 1 calc R U . . .
H10D H 0.2313 0.6332 -0.0067 0.077 Uiso 1 1 calc R U . . .
C103 C 0.3406(5) 0.6978(4) 0.0196(3) 0.0803(17) Uani 1 1 d D . . . .
H10E H 0.4108 0.6751 0.0162 0.096 Uiso 1 1 calc R U . . .
H10F H 0.3295 0.7396 -0.0287 0.096 Uiso 1 1 calc R U . . .
C104 C 0.3246(7) 0.7348(6) 0.0799(5) 0.124(4) Uani 1 1 d D . . . .
H10G H 0.3830 0.7208 0.1103 0.149 Uiso 1 1 calc R U . . .
H10H H 0.3200 0.7958 0.0589 0.149 Uiso 1 1 calc R U . . .
O201 O 0.2048(3) 0.9154(2) 0.2126(2) 0.0751(10) Uani 1 1 d D . . . .
C201 C 0.3049(5) 0.9467(4) 0.1887(4) 0.0881(18) Uani 1 1 d D . . . .
H20A H 0.3078 0.9863 0.1377 0.106 Uiso 1 1 calc R U . . .
H20B H 0.3543 0.9009 0.1884 0.106 Uiso 1 1 calc R U . . .
C202 C 0.3285(6) 0.9879(6) 0.2416(5) 0.117(3) Uani 1 1 d D . . . .
H20C H 0.3768 1.0334 0.2178 0.140 Uiso 1 1 calc R U . . .
H20D H 0.3575 0.9484 0.2852 0.140 Uiso 1 1 calc R U . . .
C203 C 0.2275(8) 1.0203(8) 0.2637(8) 0.181(7) Uani 1 1 d D . . . .
H20E H 0.2215 1.0177 0.3170 0.217 Uiso 1 1 calc R U . . .
H20F H 0.2178 1.0786 0.2332 0.217 Uiso 1 1 calc R U . . .
C204 C 0.1531(5) 0.9686(4) 0.2510(5) 0.100(2) Uani 1 1 d D . . . .
H20G H 0.1182 0.9352 0.2992 0.119 Uiso 1 1 calc R U . . .
H20H H 0.1016 1.0031 0.2206 0.119 Uiso 1 1 calc R U . . .
O301 O 0.6962(3) 0.7041(3) 0.2419(3) 0.0927(14) Uani 1 1 d D . . . .
C301 C 0.6259(6) 0.6457(5) 0.2832(6) 0.129(4) Uani 1 1 d D . . . .
H30A H 0.6565 0.6039 0.3246 0.155 Uiso 1 1 calc R U . . .
H30B H 0.5976 0.6174 0.2514 0.155 Uiso 1 1 calc R U . . .
C302 C 0.5479(10) 0.6959(7) 0.3115(9) 0.203(8) Uani 1 1 d D . . . .
H30C H 0.5694 0.7111 0.3540 0.244 Uiso 1 1 calc R U . . .
H30D H 0.4822 0.6669 0.3271 0.244 Uiso 1 1 calc R U . . .
C303 C 0.5412(6) 0.7712(7) 0.2432(7) 0.151(4) Uani 1 1 d D . . . .
H30E H 0.5027 0.7596 0.2057 0.181 Uiso 1 1 calc R U . . .
H30F H 0.5100 0.8197 0.2567 0.181 Uiso 1 1 calc R U . . .
C304 C 0.6503(5) 0.7835(4) 0.2166(5) 0.106(2) Uani 1 1 d D . . . .
H30G H 0.6602 0.8054 0.1615 0.127 Uiso 1 1 calc R U . . .
H30H H 0.6797 0.8227 0.2378 0.127 Uiso 1 1 calc R U . . .
O401 O 0.1390(7) 0.4344(5) 0.2387(8) 0.064(3) Uani 0.466(19) 1 d . . P A 1
C401 C 0.0964(11) 0.3564(12) 0.268(2) 0.074(7) Uani 0.466(19) 1 d . . P A 1
H40A H 0.0792 0.3423 0.3222 0.088 Uiso 0.466(19) 1 calc R U P A 1
H40B H 0.0341 0.3538 0.2440 0.088 Uiso 0.466(19) 1 calc R U P A 1
C402 C 0.1685(18) 0.3057(14) 0.251(2) 0.107(9) Uani 0.466(19) 1 d . . P A 1
H40C H 0.1743 0.3101 0.1972 0.129 Uiso 0.466(19) 1 calc R U P A 1
H40D H 0.1557 0.2475 0.2810 0.129 Uiso 0.466(19) 1 calc R U P A 1
C403 C 0.2705(19) 0.341(2) 0.2730(19) 0.086(7) Uani 0.466(19) 1 d . . P A 1
H40E H 0.2655 0.3443 0.3245 0.103 Uiso 0.466(19) 1 calc R U P A 1
H40F H 0.3355 0.3145 0.2597 0.103 Uiso 0.466(19) 1 calc R U P A 1
C404 C 0.2420(9) 0.4161(7) 0.2168(9) 0.066(4) Uani 0.466(19) 1 d . . P A 1
H40G H 0.2865 0.4620 0.2147 0.080 Uiso 0.466(19) 1 calc R U P A 1
H40H H 0.2481 0.4077 0.1670 0.080 Uiso 0.466(19) 1 calc R U P A 1
O501 O 0.1449(7) 0.4192(8) 0.2887(14) 0.107(6) Uani 0.534(19) 1 d D . P A 2
C501 C 0.0896(14) 0.3500(13) 0.291(2) 0.101(10) Uani 0.534(19) 1 d D . P A 2
H50A H 0.0449 0.3641 0.2498 0.121 Uiso 0.534(19) 1 calc R U P A 2
H50B H 0.0474 0.3292 0.3390 0.121 Uiso 0.534(19) 1 calc R U P A 2
C502 C 0.1665(14) 0.2893(9) 0.2813(16) 0.136(13) Uani 0.534(19) 1 d D . P A 2
H50C H 0.1452 0.2594 0.2481 0.163 Uiso 0.534(19) 1 calc R U P A 2
H50D H 0.1769 0.2484 0.3302 0.163 Uiso 0.534(19) 1 calc R U P A 2
C503 C 0.2629(14) 0.3345(15) 0.2475(16) 0.088(7) Uani 0.534(19) 1 d D . P A 2
H50E H 0.3241 0.2992 0.2607 0.106 Uiso 0.534(19) 1 calc R U P A 2
H50F H 0.2651 0.3582 0.1926 0.106 Uiso 0.534(19) 1 calc R U P A 2
C504 C 0.2497(9) 0.3980(12) 0.2850(19) 0.176(16) Uani 0.534(19) 1 d D . P A 2
H50G H 0.2719 0.3765 0.3358 0.211 Uiso 0.534(19) 1 calc R U P A 2
H50H H 0.2905 0.4471 0.2565 0.211 Uiso 0.534(19) 1 calc R U P A 2
B101 B 0.5842(3) 0.1779(2) 0.25777(18) 0.0275(6) Uani 1 1 d . . . B 2
C105 C 0.5578(2) 0.27220(19) 0.26110(17) 0.0293(6) Uani 1 1 d . . . B 2
C106 C 0.5607(2) 0.3401(2) 0.19612(18) 0.0320(6) Uani 1 1 d . . . B 2
H106 H 0.5744 0.3307 0.1489 0.038 Uiso 1 1 calc R U . B 2
C107 C 0.5441(3) 0.4209(2) 0.19872(19) 0.0363(7) Uani 1 1 d . . . B 2
C108 C 0.5244(3) 0.4376(2) 0.2661(2) 0.0393(7) Uani 1 1 d . . . B 2
H108 H 0.5110 0.4926 0.2677 0.047 Uiso 1 1 calc R U . B 2
C109 C 0.5247(3) 0.3717(2) 0.3313(2) 0.0384(7) Uani 1 1 d . . . B 2
C110 C 0.5414(3) 0.2910(2) 0.32860(18) 0.0339(6) Uani 1 1 d . . . B 2
H110 H 0.5416 0.2471 0.3741 0.041 Uiso 1 1 calc R U . B 2
C111 C 0.5449(3) 0.4892(2) 0.1263(2) 0.0500(9) Uani 1 1 d . . . B 2
C112 C 0.5043(4) 0.3868(3) 0.4057(2) 0.0526(10) Uani 1 1 d . . . B 2
C113 C 0.7074(2) 0.16901(17) 0.26127(16) 0.0267(6) Uani 1 1 d . . . B 2
C114 C 0.7751(2) 0.19782(18) 0.19662(16) 0.0286(6) Uani 1 1 d . . . B 2
H114 H 0.7487 0.2169 0.1495 0.034 Uiso 1 1 calc R U . B 2
C115 C 0.8796(2) 0.1995(2) 0.19914(18) 0.0320(6) Uani 1 1 d . . . B 2
C116 C 0.9213(2) 0.1738(2) 0.26636(19) 0.0351(7) Uani 1 1 d . . . B 2
H116 H 0.9927 0.1752 0.2679 0.042 Uiso 1 1 calc R U . B 2
C117 C 0.8566(3) 0.1459(2) 0.33144(18) 0.0351(7) Uani 1 1 d . . . B 2
C118 C 0.7520(2) 0.14284(19) 0.32855(17) 0.0311(6) Uani 1 1 d . . . B 2
H118 H 0.7094 0.1222 0.3739 0.037 Uiso 1 1 calc R U . B 2
C119 C 0.9473(3) 0.2291(3) 0.1280(2) 0.0480(9) Uani 1 1 d . . . B 2
C120 C 0.9021(3) 0.1177(3) 0.4042(2) 0.0535(10) Uani 1 1 d . . . B 2
C121 C 0.5507(2) 0.16291(18) 0.18197(17) 0.0286(6) Uani 1 1 d . . . B 2
C122 C 0.4653(3) 0.2009(2) 0.14792(19) 0.0354(7) Uani 1 1 d . . . B 2
H122 H 0.4272 0.2401 0.1672 0.043 Uiso 1 1 calc R U . B 2
C123 C 0.4336(3) 0.1834(2) 0.0866(2) 0.0425(8) Uani 1 1 d . . . B 2
C124 C 0.4858(3) 0.1265(2) 0.0571(2) 0.0445(8) Uani 1 1 d . . . B 2
H124 H 0.4647 0.1151 0.0150 0.053 Uiso 1 1 calc R U . B 2
C125 C 0.5701(3) 0.0863(2) 0.0907(2) 0.0378(7) Uani 1 1 d . . . B 2
C126 C 0.6016(2) 0.10427(19) 0.15157(17) 0.0309(6) Uani 1 1 d . . . B 2
H126 H 0.6597 0.0759 0.1734 0.037 Uiso 1 1 calc R U . B 2
C127 C 0.3426(4) 0.2291(4) 0.0511(3) 0.0658(13) Uani 1 1 d . . . B 2
C128 C 0.6255(4) 0.0224(3) 0.0615(3) 0.0525(10) Uani 1 1 d . . . B 2
C129 C 0.5211(2) 0.10765(19) 0.32543(17) 0.0306(6) Uani 1 1 d . . . B 2
C130 C 0.4272(3) 0.1251(2) 0.3598(2) 0.0386(7) Uani 1 1 d . . . B 2
H130 H 0.4014 0.1804 0.3460 0.046 Uiso 1 1 calc R U . B 2
C131 C 0.3701(3) 0.0639(3) 0.4137(2) 0.0463(8) Uani 1 1 d . . . B 2
C132 C 0.4027(3) -0.0175(2) 0.4335(2) 0.0482(9) Uani 1 1 d . . . B 2
H132 H 0.3635 -0.0592 0.4699 0.058 Uiso 1 1 calc R U . B 2
C133 C 0.4941(3) -0.0368(2) 0.3990(2) 0.0411(7) Uani 1 1 d . . . B 2
C134 C 0.5528(2) 0.0246(2) 0.34730(17) 0.0328(6) Uani 1 1 d . . . B 2
H134 H 0.6167 0.0097 0.3262 0.039 Uiso 1 1 calc R U . B 2
C135 C 0.2717(4) 0.0865(3) 0.4510(3) 0.0613(12) Uani 1 1 d . . . B 2
C136 C 0.5272(4) -0.1262(2) 0.4175(3) 0.0534(10) Uani 1 1 d . . . B 2
F1A F 0.6245(3) 0.48496(18) 0.07875(16) 0.0754(9) Uani 1 1 d . . . B 2
F1B F 0.5439(4) 0.56349(17) 0.13383(18) 0.0990(13) Uani 1 1 d . . . B 2
F1C F 0.4654(3) 0.4867(2) 0.0902(2) 0.1007(13) Uani 1 1 d . . . B 2
F2A F 0.4127(3) 0.3648(3) 0.4384(2) 0.1053(14) Uani 1 1 d . . . B 2
F2B F 0.5163(4) 0.46499(18) 0.40179(18) 0.0978(13) Uani 1 1 d . . . B 2
F2C F 0.5674(3) 0.34304(19) 0.45433(15) 0.0723(8) Uani 1 1 d . . . B 2
F3A F 0.9186(6) 0.2054(8) 0.0733(4) 0.087(4) Uani 0.68(2) 1 d D . P C 1
F3B F 1.0413(5) 0.2077(8) 0.1320(5) 0.094(4) Uani 0.68(2) 1 d D . P C 1
F3C F 0.9444(9) 0.3109(4) 0.1005(5) 0.104(4) Uani 0.68(2) 1 d D . P C 1
F3D F 0.978(3) 0.1636(10) 0.1060(12) 0.140(13) Uani 0.32(2) 1 d D . P B 2
F3E F 1.0325(15) 0.259(2) 0.1361(10) 0.127(12) Uani 0.32(2) 1 d D . P B 2
F3F F 0.9112(9) 0.277(2) 0.0752(9) 0.148(16) Uani 0.32(2) 1 d D . P B 2
F4A F 0.8351(2) 0.1213(2) 0.46167(14) 0.0763(9) Uani 1 1 d . . . . .
F4B F 0.9818(3) 0.1619(3) 0.40325(17) 0.0923(12) Uani 1 1 d . . . . .
F4C F 0.9364(3) 0.0394(2) 0.42025(17) 0.0786(9) Uani 1 1 d . . . . .
F5A F 0.2761(10) 0.2517(14) 0.0962(7) 0.114(7) Uani 0.58(3) 1 d D . P D 1
F5B F 0.2917(12) 0.1827(9) 0.0234(14) 0.123(7) Uani 0.58(3) 1 d D . P D 1
F5C F 0.3682(8) 0.2928(13) -0.0034(12) 0.164(13) Uani 0.58(3) 1 d D . P D 1
F5D F 0.2597(8) 0.200(2) 0.0866(17) 0.171(17) Uani 0.42(3) 1 d D . P B 2
F5E F 0.3392(19) 0.228(2) -0.0163(10) 0.125(11) Uani 0.42(3) 1 d D . P B 2
F5F F 0.3401(18) 0.3066(10) 0.0459(17) 0.120(11) Uani 0.42(3) 1 d D . P B 2
F6A F 0.6266(3) 0.0384(2) -0.01122(18) 0.0891(11) Uani 1 1 d . . . . .
F6B F 0.5805(3) -0.05071(18) 0.0881(2) 0.0905(11) Uani 1 1 d . . . . .
F6C F 0.7199(3) 0.0105(3) 0.0771(3) 0.1239(19) Uani 1 1 d . . . . .
F7A F 0.2594(3) 0.1679(2) 0.4390(2) 0.1052(15) Uani 1 1 d . . . . .
F7B F 0.2637(2) 0.05189(19) 0.52513(15) 0.0666(7) Uani 1 1 d . . . . .
F7C F 0.1911(2) 0.0608(3) 0.42836(19) 0.0928(12) Uani 1 1 d . . . . .
F8A F 0.4594(3) -0.17174(18) 0.4014(3) 0.0898(11) Uani 1 1 d . . . . .
F8B F 0.5374(4) -0.1607(2) 0.48873(19) 0.1019(13) Uani 1 1 d . . . . .
F8C F 0.6148(2) -0.13837(16) 0.3803(2) 0.0787(9) Uani 1 1 d . . . . .

loop_
_atom_site_aniso_label
_atom_site_aniso_U_11
_atom_site_aniso_U_22
_atom_site_aniso_U_33
_atom_site_aniso_U_23
_atom_site_aniso_U_13
_atom_site_aniso_U_12
Sb1 0.03324(13) 0.04311(14) 0.06870(18) -0.02550(12) 0.00096(10) -0.00407(9)
Br1 0.0429(3) 0.0651(3) 0.1532(6) -0.0387(4) -0.0229(3) 0.0204(2)
Br2 0.0569(3) 0.0794(3) 0.0662(3) -0.0280(2) -0.0152(2) -0.0118(2)
N1 0.0305(13) 0.0281(12) 0.0321(12) -0.0129(10) -0.0065(10) 0.0026(10)
N2 0.0311(13) 0.0274(12) 0.0305(12) -0.0130(10) -0.0056(10) 0.0041(10)
C1 0.0317(15) 0.0319(15) 0.0292(14) -0.0130(11) -0.0080(11) 0.0039(12)
C2 0.0306(15) 0.0318(15) 0.0398(16) -0.0140(13) -0.0047(12) 0.0059(12)
C3 0.0236(14) 0.0320(15) 0.0394(15) -0.0151(12) -0.0034(11) 0.0009(11)
C4 0.0314(15) 0.0282(14) 0.0409(16) -0.0133(12) -0.0067(12) 0.0018(12)
C5 0.0397(18) 0.0386(17) 0.0452(18) -0.0196(14) -0.0068(14) -0.0028(14)
C6 0.045(2) 0.046(2) 0.057(2) -0.0269(17) -0.0086(17) -0.0053(16)
C7 0.0374(19) 0.0367(18) 0.073(3) -0.0231(17) -0.0057(17) -0.0067(14)
C8 0.0406(19) 0.0370(18) 0.056(2) -0.0077(16) -0.0026(16) -0.0055(15)
C9 0.0358(17) 0.0341(16) 0.0454(18) -0.0104(14) -0.0074(14) 0.0022(13)
C10 0.070(3) 0.051(2) 0.0414(19) -0.0201(17) -0.0089(18) -0.018(2)
C11 0.112(5) 0.088(4) 0.082(4) 0.017(3) -0.051(4) -0.036(4)
C12 0.153(7) 0.082(4) 0.064(3) -0.046(3) 0.042(4) -0.039(4)
C13 0.062(3) 0.046(2) 0.0371(18) -0.0067(15) -0.0095(16) -0.0076(18)
C14 0.081(4) 0.076(3) 0.050(2) -0.022(2) 0.006(2) -0.013(3)
C15 0.089(4) 0.065(3) 0.063(3) -0.003(2) -0.039(3) 0.000(3)
C16 0.0327(15) 0.0271(14) 0.0373(15) -0.0148(12) -0.0082(12) 0.0033(11)
C17 0.0399(18) 0.0333(16) 0.0411(17) -0.0141(13) -0.0085(14) 0.0035(13)
C18 0.052(2) 0.0313(16) 0.051(2) -0.0120(14) -0.0128(16) 0.0030(15)
C19 0.052(2) 0.0306(16) 0.065(2) -0.0210(16) -0.0167(18) 0.0110(15)
C20 0.0439(19) 0.0415(18) 0.052(2) -0.0272(16) -0.0109(16) 0.0112(15)
C21 0.0332(16) 0.0343(16) 0.0438(17) -0.0209(13) -0.0100(13) 0.0045(12)
C22 0.058(2) 0.0399(18) 0.0351(17) -0.0114(14) -0.0040(15) 0.0034(16)
C23 0.063(3) 0.083(3) 0.051(2) -0.034(2) -0.002(2) -0.011(2)
C24 0.057(3) 0.070(3) 0.048(2) -0.016(2) 0.0002(19) -0.006(2)
C25 0.0448(19) 0.0439(18) 0.0346(16) -0.0196(14) -0.0080(14) 0.0125(15)
C26 0.053(2) 0.060(2) 0.047(2) -0.0179(18) -0.0018(17) 0.0062(19)
C27 0.062(3) 0.068(3) 0.048(2) -0.035(2) -0.0152(19) 0.016(2)
O101 0.067(2) 0.073(2) 0.068(2) -0.0376(17) 0.0245(16) -0.0208(17)
C101 0.094(4) 0.090(4) 0.084(4) -0.047(3) 0.025(3) -0.026(3)
C102 0.064(3) 0.072(3) 0.060(3) -0.027(2) 0.001(2) 0.006(2)
C103 0.086(4) 0.094(4) 0.056(3) -0.022(3) 0.021(3) -0.021(3)
C104 0.120(6) 0.169(8) 0.105(5) -0.086(6) 0.060(5) -0.084(6)
O201 0.062(2) 0.074(2) 0.109(3) -0.051(2) -0.028(2) -0.0006(17)
C201 0.082(4) 0.078(4) 0.106(5) -0.035(3) 0.010(4) -0.011(3)
C202 0.092(5) 0.155(8) 0.111(6) -0.039(5) -0.013(4) -0.064(5)
C203 0.147(9) 0.209(12) 0.255(14) -0.190(12) 0.075(9) -0.088(9)
C204 0.055(3) 0.084(4) 0.185(8) -0.079(5) -0.010(4) 0.002(3)
O301 0.0450(19) 0.072(2) 0.153(4) -0.016(3) -0.034(2) 0.0118(17)
C301 0.080(5) 0.087(5) 0.216(11) -0.035(6) -0.022(6) -0.019(4)
C302 0.125(10) 0.131(10) 0.34(2) -0.079(12) 0.056(12) -0.004(8)
C303 0.071(5) 0.150(9) 0.233(13) -0.055(9) -0.053(6) 0.055(6)
C304 0.078(4) 0.086(4) 0.138(6) -0.012(4) -0.022(4) 0.032(4)
O401 0.039(4) 0.038(4) 0.122(9) -0.036(5) -0.010(5) 0.005(3)
C401 0.027(6) 0.052(8) 0.14(2) -0.038(9) 0.003(8) 0.003(5)
C402 0.077(12) 0.077(12) 0.20(3) -0.094(17) 0.003(13) -0.006(10)
C403 0.038(7) 0.097(15) 0.141(19) -0.057(13) -0.025(9) 0.001(7)
C404 0.044(6) 0.057(6) 0.101(9) -0.031(6) 0.008(5) -0.012(5)
O501 0.058(5) 0.076(7) 0.227(18) -0.099(10) -0.042(8) 0.026(4)
C501 0.082(13) 0.083(12) 0.14(2) -0.062(12) 0.048(10) -0.023(9)
C502 0.049(8) 0.056(7) 0.25(3) 0.026(12) -0.022(12) 0.002(6)
C503 0.039(7) 0.069(8) 0.17(2) -0.061(12) -0.019(10) 0.013(6)
C504 0.070(9) 0.121(14) 0.42(5) -0.18(2) -0.097(17) 0.039(9)
B101 0.0243(15) 0.0290(15) 0.0287(15) -0.0081(12) -0.0021(12) -0.0018(12)
C105 0.0232(13) 0.0310(14) 0.0335(14) -0.0102(12) -0.0005(11) -0.0018(11)
C106 0.0289(15) 0.0319(15) 0.0344(15) -0.0087(12) -0.0030(12) -0.0008(12)
C107 0.0316(16) 0.0320(15) 0.0433(17) -0.0081(13) -0.0059(13) -0.0002(12)
C108 0.0359(17) 0.0306(15) 0.053(2) -0.0149(14) -0.0044(14) 0.0017(13)
C109 0.0360(17) 0.0371(17) 0.0447(18) -0.0168(14) -0.0038(14) 0.0017(13)
C110 0.0349(16) 0.0316(15) 0.0350(15) -0.0100(12) -0.0030(12) 0.0008(12)
C111 0.054(2) 0.0364(18) 0.054(2) -0.0052(16) -0.0079(18) 0.0023(16)
C112 0.066(3) 0.045(2) 0.051(2) -0.0233(17) -0.0018(19) 0.0030(18)
C113 0.0274(14) 0.0242(13) 0.0299(14) -0.0101(11) -0.0019(11) -0.0023(11)
C114 0.0280(14) 0.0309(14) 0.0278(13) -0.0099(11) -0.0031(11) -0.0019(11)
C115 0.0283(15) 0.0346(15) 0.0347(15) -0.0136(12) 0.0014(12) -0.0053(12)
C116 0.0268(15) 0.0392(16) 0.0426(17) -0.0151(14) -0.0070(13) -0.0048(12)
C117 0.0359(17) 0.0387(16) 0.0335(15) -0.0124(13) -0.0089(13) -0.0060(13)
C118 0.0318(15) 0.0351(15) 0.0271(14) -0.0101(12) -0.0032(11) -0.0044(12)
C119 0.0324(18) 0.069(3) 0.0446(19) -0.0217(18) 0.0058(15) -0.0110(17)
C120 0.047(2) 0.073(3) 0.043(2) -0.0153(19) -0.0127(17) -0.014(2)
C121 0.0248(14) 0.0293(14) 0.0312(14) -0.0083(11) -0.0020(11) -0.0050(11)
C122 0.0283(15) 0.0380(16) 0.0430(17) -0.0163(14) -0.0056(13) 0.0003(12)
C123 0.0339(18) 0.048(2) 0.051(2) -0.0189(16) -0.0180(15) 0.0016(15)
C124 0.043(2) 0.051(2) 0.0491(19) -0.0247(17) -0.0180(16) -0.0029(16)
C125 0.0375(17) 0.0371(16) 0.0437(17) -0.0181(14) -0.0068(14) -0.0040(13)
C126 0.0291(15) 0.0304(14) 0.0343(15) -0.0104(12) -0.0055(12) -0.0024(11)
C127 0.053(3) 0.080(3) 0.080(3) -0.039(3) -0.036(2) 0.016(2)
C128 0.056(2) 0.056(2) 0.061(2) -0.037(2) -0.0203(19) 0.0077(19)
C129 0.0285(15) 0.0326(15) 0.0295(14) -0.0090(12) 0.0008(11) -0.0018(12)
C130 0.0318(16) 0.0366(17) 0.0438(17) -0.0094(14) 0.0035(13) -0.0009(13)
C131 0.0355(18) 0.049(2) 0.0468(19) -0.0085(16) 0.0089(15) -0.0010(15)
C132 0.046(2) 0.0418(19) 0.046(2) -0.0012(15) 0.0094(16) -0.0087(16)
C133 0.0402(18) 0.0357(17) 0.0423(18) -0.0049(14) -0.0022(14) -0.0014(14)
C134 0.0301(15) 0.0334(15) 0.0328(15) -0.0071(12) -0.0027(12) -0.0019(12)
C135 0.043(2) 0.063(3) 0.062(3) -0.003(2) 0.0143(19) 0.0006(19)
C136 0.057(2) 0.0355(19) 0.057(2) 0.0002(16) -0.0008(19) -0.0036(17)
F1A 0.089(2) 0.0591(16) 0.0560(15) 0.0073(12) 0.0134(14) 0.0023(15)
F1B 0.183(4) 0.0323(13) 0.0690(18) -0.0037(12) 0.000(2) 0.0090(18)
F1C 0.091(2) 0.098(2) 0.086(2) 0.0287(19) -0.0486(19) -0.014(2)
F2A 0.069(2) 0.182(4) 0.091(2) -0.089(3) 0.0280(18) -0.019(2)
F2B 0.187(4) 0.0493(15) 0.0677(18) -0.0358(14) -0.010(2) 0.006(2)
F2C 0.100(2) 0.0766(18) 0.0493(14) -0.0313(13) -0.0161(14) 0.0138(16)
F3A 0.070(4) 0.158(9) 0.052(4) -0.064(5) 0.028(3) -0.051(5)
F3B 0.029(3) 0.166(10) 0.068(4) -0.015(5) 0.011(2) 0.013(4)
F3C 0.153(10) 0.059(3) 0.075(5) -0.006(3) 0.066(5) -0.022(4)
F3D 0.22(3) 0.103(11) 0.076(12) -0.036(8) 0.081(16) 0.000(14)
F3E 0.063(12) 0.26(3) 0.073(8) -0.060(16) 0.029(9) -0.102(17)
F3F 0.040(6) 0.26(3) 0.053(10) 0.078(15) 0.003(6) 0.019(13)
F4A 0.0733(19) 0.122(3) 0.0378(12) -0.0268(14) -0.0166(12) -0.0011(17)
F4B 0.084(2) 0.134(3) 0.0596(16) -0.0129(17) -0.0334(15) -0.055(2)
F4C 0.079(2) 0.084(2) 0.0632(16) -0.0017(15) -0.0329(15) 0.0152(16)
F5A 0.073(8) 0.187(17) 0.106(9) -0.080(11) -0.050(7) 0.079(10)
F5B 0.084(9) 0.131(9) 0.207(18) -0.105(11) -0.104(11) 0.039(7)
F5C 0.083(6) 0.163(17) 0.159(15) 0.094(13) -0.059(9) -0.010(8)
F5D 0.024(5) 0.20(3) 0.24(3) 0.00(2) -0.027(9) 0.022(8)
F5E 0.107(16) 0.20(2) 0.100(11) -0.090(13) -0.082(10) 0.086(15)
F5F 0.14(2) 0.082(9) 0.17(2) -0.059(12) -0.121(19) 0.063(11)
F6A 0.127(3) 0.088(2) 0.0635(17) -0.0461(16) -0.0068(18) 0.027(2)
F6B 0.134(3) 0.0456(15) 0.100(2) -0.0359(16) -0.009(2) 0.0050(17)
F6C 0.069(2) 0.178(4) 0.203(5) -0.165(4) -0.064(3) 0.061(2)
F7A 0.088(2) 0.0673(19) 0.123(3) -0.0033(18) 0.062(2) 0.0215(17)
F7B 0.0558(15) 0.0827(19) 0.0546(14) -0.0192(13) 0.0181(12) -0.0022(13)
F7C 0.0373(14) 0.159(4) 0.0746(19) -0.029(2) 0.0024(13) 0.0085(18)
F8A 0.077(2) 0.0435(14) 0.154(3) -0.0298(18) -0.029(2) -0.0055(14)
F8B 0.173(4) 0.0515(16) 0.0652(18) 0.0069(14) -0.026(2) 0.020(2)
F8C 0.0665(18) 0.0401(13) 0.114(2) -0.0082(14) 0.0093(17) 0.0107(12)

loop_
_atom_type_symbol
_atom_type_description
_atom_type_scat_dispersion_real
_atom_type_scat_dispersion_imag
_atom_type_scat_source
C C 0.0181 0.0091 'International Tables Vol C Tables 4.2.6.8 and 6.1.1.4'
H H 0.0000 0.0000 'International Tables Vol C Tables 4.2.6.8 and 6.1.1.4'
N N 0.0311 0.0180 'International Tables Vol C Tables 4.2.6.8 and 6.1.1.4'
O O 0.0492 0.0322 'International Tables Vol C Tables 4.2.6.8 and 6.1.1.4'
F F 0.0727 0.0534 'International Tables Vol C Tables 4.2.6.8 and 6.1.1.4'
Br Br -0.6763 1.2805 'International Tables Vol C Tables 4.2.6.8 and 6.1.1.4'
Sb Sb -0.0562 5.8946 'International Tables Vol C Tables 4.2.6.8 and 6.1.1.4'
B B 0.0090 0.0039 'International Tables Vol C Tables 4.2.6.8 and 6.1.1.4'

loop_
_geom_angle_atom_site_label_1
_geom_angle_atom_site_label_2
_geom_angle_atom_site_label_3
_geom_angle
C3 Sb1 Br2 95.70(8)
C3 Sb1 Br1 90.20(8)
Br2 Sb1 Br1 93.44(3)
C3 Sb1 O101 81.21(11)
Br2 Sb1 O101 176.29(7)
Br1 Sb1 O101 84.56(9)
C3 Sb1 O201 109.84(11)
Br2 Sb1 O201 81.64(8)
Br1 Sb1 O201 159.68(7)
O101 Sb1 O201 101.30(11)
C1 N1 C2 108.4(3)
C1 N1 C4 124.0(3)
C2 N1 C4 127.6(3)
C1 N2 C3 109.3(3)
C1 N2 C16 120.0(3)
C3 N2 C16 130.6(3)
N2 C1 N1 108.5(3)
N2 C1 H1 125.8
N1 C1 H1 125.8
C3 C2 N1 108.2(3)
C3 C2 H2 125.9
N1 C2 H2 125.9
C2 C3 N2 105.5(3)
C2 C3 Sb1 127.1(2)
N2 C3 Sb1 126.8(2)
C9 C4 C5 124.2(3)
C9 C4 N1 118.0(3)
C5 C4 N1 117.8(3)
C6 C5 C4 116.7(3)
C6 C5 C10 120.1(3)
C4 C5 C10 123.1(3)
C7 C6 C5 120.9(4)
C7 C6 H6 119.6
C5 C6 H6 119.6
C6 C7 C8 120.9(3)
C6 C7 H7 119.6
C8 C7 H7 119.6
C7 C8 C9 121.4(4)
C7 C8 H8 119.3
C9 C8 H8 119.3
C4 C9 C8 115.9(3)
C4 C9 C13 123.0(3)
C8 C9 C13 121.1(3)
C5 C10 C11 111.5(4)
C5 C10 C12 110.9(4)
C11 C10 C12 112.3(5)
C5 C10 H10 107.3
C11 C10 H10 107.3
C12 C10 H10 107.3
C10 C11 H11A 109.5
C10 C11 H11B 109.5
H11A C11 H11B 109.5
C10 C11 H11C 109.5
H11A C11 H11C 109.5
H11B C11 H11C 109.5
C10 C12 H12A 109.5
C10 C12 H12B 109.5
H12A C12 H12B 109.5
C10 C12 H12C 109.5
H12A C12 H12C 109.5
H12B C12 H12C 109.5
C9 C13 C14 111.6(4)
C9 C13 C15 109.8(4)
C14 C13 C15 111.0(4)
C9 C13 H13 108.1
C14 C13 H13 108.1
C15 C13 H13 108.1
C13 C14 H14A 109.5
C13 C14 H14B 109.5
H14A C14 H14B 109.5
C13 C14 H14C 109.5
H14A C14 H14C 109.5
H14B C14 H14C 109.5
C13 C15 H15A 109.5
C13 C15 H15B 109.5
H15A C15 H15B 109.5
C13 C15 H15C 109.5
H15A C15 H15C 109.5
H15B C15 H15C 109.5
C17 C16 C21 124.3(3)
C17 C16 N2 118.0(3)
C21 C16 N2 117.3(3)
C16 C17 C18 116.5(3)
C16 C17 C22 123.0(3)
C18 C17 C22 120.5(3)
C19 C18 C17 121.0(3)
C19 C18 H18 119.5
C17 C18 H18 119.5
C18 C19 C20 120.9(3)
C18 C19 H19 119.5
C20 C19 H19 119.5
C19 C20 C21 120.8(3)
C19 C20 H20 119.6
C21 C20 H20 119.6
C16 C21 C20 116.4(3)
C16 C21 C25 122.7(3)
C20 C21 C25 120.8(3)
C17 C22 C24 111.7(3)
C17 C22 C23 110.5(3)
C24 C22 C23 111.4(3)
C17 C22 H22 107.7
C24 C22 H22 107.7
C23 C22 H22 107.7
C22 C23 H23A 109.5
C22 C23 H23B 109.5
H23A C23 H23B 109.5
C22 C23 H23C 109.5
H23A C23 H23C 109.5
H23B C23 H23C 109.5
C22 C24 H24A 109.5
C22 C24 H24B 109.5
H24A C24 H24B 109.5
C22 C24 H24C 109.5
H24A C24 H24C 109.5
H24B C24 H24C 109.5
C21 C25 C26 111.2(3)
C21 C25 C27 111.7(3)
C26 C25 C27 110.9(3)
C21 C25 H25 107.6
C26 C25 H25 107.6
C27 C25 H25 107.6
C25 C26 H26A 109.5
C25 C26 H26B 109.5
H26A C26 H26B 109.5
C25 C26 H26C 109.5
H26A C26 H26C 109.5
H26B C26 H26C 109.5
C25 C27 H27A 109.5
C25 C27 H27B 109.5
H27A C27 H27B 109.5
C25 C27 H27C 109.5
H27A C27 H27C 109.5
H27B C27 H27C 109.5
C104 O101 C101 109.0(4)
C104 O101 Sb1 111.8(4)
C101 O101 Sb1 135.2(3)
O101 C101 C102 107.7(5)
O101 C101 H10A 110.2
C102 C101 H10A 110.2
O101 C101 H10B 110.2
C102 C101 H10B 110.2
H10A C101 H10B 108.5
C103 C102 C101 105.2(4)
C103 C102 H10C 110.7
C101 C102 H10C 110.7
C103 C102 H10D 110.7
C101 C102 H10D 110.7
H10C C102 H10D 108.8
C104 C103 C102 106.2(4)
C104 C103 H10E 110.5
C102 C103 H10E 110.5
C104 C103 H10F 110.5
C102 C103 H10F 110.5
H10E C103 H10F 108.7
O101 C104 C103 109.8(5)
O101 C104 H10G 109.7
C103 C104 H10G 109.7
O101 C104 H10H 109.7
C103 C104 H10H 109.7
H10G C104 H10H 108.2
C201 O201 C204 106.5(4)
C201 O201 Sb1 106.3(3)
C204 O201 Sb1 130.4(4)
O201 C201 C202 106.5(5)
O201 C201 H20A 110.4
C202 C201 H20A 110.4
O201 C201 H20B 110.4
C202 C201 H20B 110.4
H20A C201 H20B 108.6
C201 C202 C203 102.5(6)
C201 C202 H20C 111.3
C203 C202 H20C 111.3
C201 C202 H20D 111.3
C203 C202 H20D 111.3
H20C C202 H20D 109.2
C204 C203 C202 106.4(6)
C204 C203 H20E 110.5
C202 C203 H20E 110.5
C204 C203 H20F 110.5
C202 C203 H20F 110.5
H20E C203 H20F 108.6
O201 C204 C203 107.9(5)
O201 C204 H20G 110.1
C203 C204 H20G 110.1
O201 C204 H20H 110.1
C203 C204 H20H 110.1
H20G C204 H20H 108.4
C301 O301 C304 111.4(5)
O301 C301 C302 102.6(7)
O301 C301 H30A 111.3
C302 C301 H30A 111.3
O301 C301 H30B 111.3
C302 C301 H30B 111.3
H30A C301 H30B 109.2
C301 C302 C303 101.2(9)
C301 C302 H30C 111.5
C303 C302 H30C 111.5
C301 C302 H30D 111.5
C303 C302 H30D 111.5
H30C C302 H30D 109.3
C304 C303 C302 100.2(7)
C304 C303 H30E 111.7
C302 C303 H30E 111.7
C304 C303 H30F 111.7
C302 C303 H30F 111.7
H30E C303 H30F 109.5
O301 C304 C303 105.1(6)
O301 C304 H30G 110.7
C303 C304 H30G 110.7
O301 C304 H30H 110.7
C303 C304 H30H 110.7
H30G C304 H30H 108.8
C401 O401 C404 102.9(10)
C402 C401 O401 104.1(18)
C402 C401 H40A 110.9
O401 C401 H40A 110.9
C402 C401 H40B 110.9
O401 C401 H40B 110.9
H40A C401 H40B 109.0
C401 C402 C403 101.7(17)
C401 C402 H40C 111.4
C403 C402 H40C 111.4
C401 C402 H40D 111.4
C403 C402 H40D 111.4
H40C C402 H40D 109.3
C404 C403 C402 82.2(19)
C404 C403 H40E 114.9
C402 C403 H40E 114.9
C404 C403 H40F 114.9
C402 C403 H40F 114.9
H40E C403 H40F 112.0
O401 C404 C403 106.4(14)
O401 C404 H40G 110.5
C403 C404 H40G 110.5
O401 C404 H40H 110.5
C403 C404 H40H 110.5
H40G C404 H40H 108.6
C501 O501 C504 108.6(11)
O501 C501 C502 104.5(12)
O501 C501 H50A 110.9
C502 C501 H50A 110.9
O501 C501 H50B 110.9
C502 C501 H50B 110.9
H50A C501 H50B 108.9
C501 C502 C503 107.6(13)
C501 C502 H50C 110.2
C503 C502 H50C 110.2
C501 C502 H50D 110.2
C503 C502 H50D 110.2
H50C C502 H50D 108.5
C504 C503 C502 97.6(14)
C504 C503 H50E 112.3
C502 C503 H50E 112.3
C504 C503 H50F 112.3
C502 C503 H50F 112.3
H50E C503 H50F 109.9
O501 C504 C503 106.6(11)
O501 C504 H50G 110.4
C503 C504 H50G 110.4
O501 C504 H50H 110.4
C503 C504 H50H 110.4
H50G C504 H50H 108.6
C113 B101 C129 113.0(2)
C113 B101 C105 103.6(2)
C129 B101 C105 112.7(2)
C113 B101 C121 111.9(2)
C129 B101 C121 103.5(2)
C105 B101 C121 112.6(2)
C110 C105 C106 115.9(3)
C110 C105 B101 122.3(3)
C106 C105 B101 121.5(3)
C107 C106 C105 121.8(3)
C107 C106 H106 119.1
C105 C106 H106 119.1
C108 C107 C106 121.1(3)
C108 C107 C111 120.8(3)
C106 C107 C111 118.0(3)
C107 C108 C109 118.1(3)
C107 C108 H108 121.0
C109 C108 H108 121.0
C108 C109 C110 120.7(3)
C108 C109 C112 119.9(3)
C110 C109 C112 119.3(3)
C109 C110 C105 122.3(3)
C109 C110 H110 118.9
C105 C110 H110 118.9
F1B C111 F1A 106.7(4)
F1B C111 F1C 106.3(4)
F1A C111 F1C 104.4(4)
F1B C111 C107 113.7(4)
F1A C111 C107 112.9(3)
F1C C111 C107 112.2(3)
F2A C112 F2B 108.0(4)
F2A C112 F2C 104.9(4)
F2B C112 F2C 105.4(4)
F2A C112 C109 112.9(4)
F2B C112 C109 112.9(4)
F2C C112 C109 112.1(3)
C118 C113 C114 115.5(3)
C118 C113 B101 122.8(3)
C114 C113 B101 121.2(3)
C115 C114 C113 122.3(3)
C115 C114 H114 118.9
C113 C114 H114 118.9
C116 C115 C114 121.0(3)
C116 C115 C119 119.7(3)
C114 C115 C119 119.4(3)
C115 C116 C117 118.4(3)
C115 C116 H116 120.8
C117 C116 H116 120.8
C116 C117 C118 120.5(3)
C116 C117 C120 118.2(3)
C118 C117 C120 121.3(3)
C117 C118 C113 122.4(3)
C117 C118 H118 118.8
C113 C118 H118 118.8
F3F C119 F3E 108.6(14)
F3F C119 F3D 105.4(15)
F3E C119 F3D 102.9(15)
F3F C119 C115 117.4(7)
F3E C119 C115 113.3(8)
F3D C119 C115 107.9(7)
F4B C120 F4C 105.4(4)
F4B C120 F4A 108.4(4)
F4C C120 F4A 106.4(4)
F4B C120 C117 111.7(3)
F4C C120 C117 112.3(4)
F4A C120 C117 112.2(4)
C122 C121 C126 115.6(3)
C122 C121 B101 122.9(3)
C126 C121 B101 121.3(3)
C121 C122 C123 122.4(3)
C121 C122 H122 118.8
C123 C122 H122 118.8
C124 C123 C122 120.9(3)
C124 C123 C127 119.6(3)
C122 C123 C127 119.4(4)
C123 C124 C125 118.1(3)
C123 C124 H124 120.9
C125 C124 H124 120.9
C124 C125 C126 120.7(3)
C124 C125 C128 119.1(3)
C126 C125 C128 120.2(3)
C125 C126 C121 122.2(3)
C125 C126 H126 118.9
C121 C126 H126 118.9
F5D C127 F5E 106.3(13)
F5D C127 F5F 106.5(14)
F5E C127 F5F 104.2(12)
F5D C127 C123 112.5(8)
F5E C127 C123 113.6(7)
F5F C127 C123 113.1(6)
F6C C128 F6A 107.2(5)
F6C C128 F6B 107.1(4)
F6A C128 F6B 102.9(4)
F6C C128 C125 113.5(3)
F6A C128 C125 113.6(4)
F6B C128 C125 111.9(4)
C130 C129 C134 115.6(3)
C130 C129 B101 122.2(3)
C134 C129 B101 121.9(3)
C131 C130 C129 122.2(3)
C131 C130 H130 118.9
C129 C130 H130 118.9
C132 C131 C130 121.0(3)
C132 C131 C135 119.1(4)
C130 C131 C135 120.0(4)
C131 C132 C133 118.1(3)
C131 C132 H132 121.0
C133 C132 H132 121.0
C132 C133 C134 120.9(3)
C132 C133 C136 118.2(3)
C134 C133 C136 120.9(3)
C133 C134 C129 122.2(3)
C133 C134 H134 118.9
C129 C134 H134 118.9
F7C C135 F7A 107.1(4)
F7C C135 F7B 105.3(4)
F7A C135 F7B 106.2(4)
F7C C135 C131 112.4(4)
F7A C135 C131 112.9(4)
F7B C135 C131 112.3(4)
F8B C136 F8C 106.7(4)
F8B C136 F8A 105.3(4)
F8C C136 F8A 105.9(4)
F8B C136 C133 113.2(4)
F8C C136 C133 113.6(3)
F8A C136 C133 111.6(4)

loop_
_geom_bond_atom_site_label_1
_geom_bond_atom_site_label_2
_geom_bond_distance
Sb1 C3 2.184(3)
Sb1 Br2 2.5252(6)
Sb1 Br1 2.5259(6)
Sb1 O101 2.695(3)
Sb1 O201 2.936(4)
N1 C1 1.333(4)
N1 C2 1.378(4)
N1 C4 1.453(4)
N2 C1 1.326(4)
N2 C3 1.398(4)
N2 C16 1.458(4)
C1 H1 0.9500
C2 C3 1.351(5)
C2 H2 0.9500
C4 C9 1.397(5)
C4 C5 1.402(5)
C5 C6 1.397(5)
C5 C10 1.519(5)
C6 C7 1.373(6)
C6 H6 0.9500
C7 C8 1.383(6)
C7 H7 0.9500
C8 C9 1.401(5)
C8 H8 0.9500
C9 C13 1.514(5)
C10 C11 1.520(8)
C10 C12 1.527(7)
C10 H10 1.0000
C11 H11A 0.9800
C11 H11B 0.9800
C11 H11C 0.9800
C12 H12A 0.9800
C12 H12B 0.9800
C12 H12C 0.9800
C13 C14 1.525(7)
C13 C15 1.529(6)
C13 H13 1.0000
C14 H14A 0.9800
C14 H14B 0.9800
C14 H14C 0.9800
C15 H15A 0.9800
C15 H15B 0.9800
C15 H15C 0.9800
C16 C17 1.393(5)
C16 C21 1.397(5)
C17 C18 1.398(5)
C17 C22 1.519(5)
C18 C19 1.377(6)
C18 H18 0.9500
C19 C20 1.380(6)
C19 H19 0.9500
C20 C21 1.399(5)
C20 H20 0.9500
C21 C25 1.516(5)
C22 C24 1.524(6)
C22 C23 1.526(6)
C22 H22 1.0000
C23 H23A 0.9800
C23 H23B 0.9800
C23 H23C 0.9800
C24 H24A 0.9800
C24 H24B 0.9800
C24 H24C 0.9800
C25 C26 1.527(6)
C25 C27 1.535(5)
C25 H25 1.0000
C26 H26A 0.9800
C26 H26B 0.9800
C26 H26C 0.9800
C27 H27A 0.9800
C27 H27B 0.9800
C27 H27C 0.9800
O101 C104 1.398(6)
O101 C101 1.431(6)
C101 C102 1.488(7)
C101 H10A 0.9900
C101 H10B 0.9900
C102 C103 1.478(7)
C102 H10C 0.9900
C102 H10D 0.9900
C103 C104 1.455(8)
C103 H10E 0.9900
C103 H10F 0.9900
C104 H10G 0.9900
C104 H10H 0.9900
O201 C201 1.425(7)
O201 C204 1.426(7)
C201 C202 1.453(9)
C201 H20A 0.9900
C201 H20B 0.9900
C202 C203 1.484(11)
C202 H20C 0.9900
C202 H20D 0.9900
C203 C204 1.439(9)
C203 H20E 0.9900
C203 H20F 0.9900
C204 H20G 0.9900
C204 H20H 0.9900
O301 C301 1.383(8)
O301 C304 1.413(7)
C301 C302 1.464(11)
C301 H30A 0.9900
C301 H30B 0.9900
C302 C303 1.520(13)
C302 H30C 0.9900
C302 H30D 0.9900
C303 C304 1.478(10)
C303 H30E 0.9900
C303 H30F 0.9900
C304 H30G 0.9900
C304 H30H 0.9900
O401 C401 1.39(2)
O401 C404 1.425(14)
C401 C402 1.33(2)
C401 H40A 0.9900
C401 H40B 0.9900
C402 C403 1.65(3)
C402 H40C 0.9900
C402 H40D 0.9900
C403 C404 1.45(4)
C403 H40E 0.9900
C403 H40F 0.9900
C404 H40G 0.9900
C404 H40H 0.9900
O501 C501 1.404(15)
O501 C504 1.414(12)
C501 C502 1.447(15)
C501 H50A 0.9900
C501 H50B 0.9900
C502 C503 1.497(16)
C502 H50C 0.9900
C502 H50D 0.9900
C503 C504 1.455(15)
C503 H50E 0.9900
C503 H50F 0.9900
C504 H50G 0.9900
C504 H50H 0.9900
B101 C113 1.637(4)
B101 C129 1.637(4)
B101 C105 1.639(4)
B101 C121 1.643(4)
C105 C110 1.400(4)
C105 C106 1.401(4)
C106 C107 1.394(5)
C106 H106 0.9500
C107 C108 1.383(5)
C107 C111 1.496(5)
C108 C109 1.387(5)
C108 H108 0.9500
C109 C110 1.391(5)
C109 C112 1.502(5)
C110 H110 0.9500
C111 F1B 1.312(5)
C111 F1A 1.320(5)
C111 F1C 1.326(6)
C112 F2A 1.314(6)
C112 F2B 1.322(5)
C112 F2C 1.335(5)
C113 C118 1.400(4)
C113 C114 1.403(4)
C114 C115 1.391(4)
C114 H114 0.9500
C115 C116 1.381(5)
C115 C119 1.493(5)
C116 C117 1.385(5)
C116 H116 0.9500
C117 C118 1.397(5)
C117 C120 1.497(5)
C118 H118 0.9500
C119 F3F 1.206(11)
C119 F3E 1.300(14)
C119 F3D 1.330(14)
C120 F4B 1.321(5)
C120 F4C 1.335(6)
C120 F4A 1.338(5)
C121 C122 1.394(4)
C121 C126 1.404(4)
C122 C123 1.394(5)
C122 H122 0.9500
C123 C124 1.378(6)
C123 C127 1.507(5)
C124 C125 1.388(5)
C124 H124 0.9500
C125 C126 1.390(5)
C125 C128 1.489(5)
C126 H126 0.9500
C127 F5D 1.259(15)
C127 F5E 1.284(12)
C127 F5F 1.287(13)
C128 F6C 1.308(5)
C128 F6A 1.316(5)
C128 F6B 1.331(6)
C129 C130 1.397(5)
C129 C134 1.397(4)
C130 C131 1.395(5)
C130 H130 0.9500
C131 C132 1.374(6)
C131 C135 1.499(6)
C132 C133 1.383(6)
C132 H132 0.9500
C133 C134 1.390(5)
C133 C136 1.501(5)
C134 H134 0.9500
C135 F7C 1.332(7)
C135 F7A 1.335(6)
C135 F7B 1.338(5)
C136 F8B 1.314(5)
C136 F8C 1.326(5)
C136 F8A 1.332(6)

loop_
_geom_hbond_atom_site_label_D
_geom_hbond_atom_site_label_H
_geom_hbond_atom_site_label_A
_geom_hbond_distance_DH
_geom_hbond_distance_HA
_geom_hbond_distance_DA
_geom_hbond_angle_DHA
_geom_hbond_site_symmetry_A
C1 H1 O301 0.95 1.99 2.938(5) 172.7 1_455
C2 H2 O401 0.95 2.46 3.217(10) 136.9 .
C2 H2 O501 0.95 2.32 3.170(10) 149.0 .
